data_4327391
loop_
_publ_author_name
'Nancy L. S. Yue'
'Dana J. Eisler'
'Michael C. Jennings'
'Richard J. Puddephatt'

_publ_section_title
;
 Macrocyclic and Lantern Complexes of Palladium(II) with
 Bis(amidopyridine) Ligands: Synthesis, Structure, and Host-Guest
 Chemistry
;
_journal_name_full 'Inorganic Chemistry'
_journal_page_first 7671
_journal_page_last 7681
_journal_paper_doi 10.1021/ic048893+
_journal_volume 43
_journal_year 2004
_chemical_formula_sum 'C18 H14 N4 O2'
_chemical_formula_weight 318.33
_chemical_name_systematic
; 
 ? 
;
_space_group_IT_number 15
_symmetry_cell_setting monoclinic
_symmetry_space_group_name_Hall '-C 2yc'
_symmetry_space_group_name_H-M 'C 1 2/c 1'
_atom_sites_solution_hydrogens geom
_atom_sites_solution_primary direct
_atom_sites_solution_secondary difmap
_audit_creation_method SHELXL-97
_cell_angle_alpha 90.00
_cell_angle_beta 103.439(2)
_cell_angle_gamma 90.00
_cell_formula_units_Z 4
_cell_length_a 10.7731(2)
_cell_length_b 12.9777(3)
_cell_length_c 11.7216(3)
_cell_measurement_temperature 200(2)
_cell_volume 1593.92(6)
_computing_cell_refinement 'Nonius DENZO'
_computing_data_collection 'Nonius COLLECT'
_computing_data_reduction 'Nonius DENZO'
_computing_molecular_graphics 'Bruker SHELXTL'
_computing_publication_material 'Bruker SHELXTL'
_computing_structure_refinement 'SHELXL-97 (Sheldrick, 1997)'
_computing_structure_solution 'SHELXS-97 (Sheldrick, 1990)'
_diffrn_ambient_temperature 200(2)
_diffrn_measured_fraction_theta_full 0.998
_diffrn_measured_fraction_theta_max 0.998
_diffrn_measurement_device_type 'Nonius Kappa-CCD'
_diffrn_measurement_method 'phi/omega scans'
_diffrn_radiation_monochromator graphite
_diffrn_radiation_source 'fine-focus sealed tube'
_diffrn_radiation_type MoK\a
_diffrn_radiation_wavelength 0.71073
_diffrn_reflns_av_R_equivalents 0.055
_diffrn_reflns_av_sigmaI/netI 0.0298
_diffrn_reflns_limit_h_max 13
_diffrn_reflns_limit_h_min -13
_diffrn_reflns_limit_k_max 16
_diffrn_reflns_limit_k_min -16
_diffrn_reflns_limit_l_max 15
_diffrn_reflns_limit_l_min -15
_diffrn_reflns_number 11630
_diffrn_reflns_theta_full 27.46
_diffrn_reflns_theta_max 27.46
_diffrn_reflns_theta_min 2.80
_exptl_absorpt_coefficient_mu 0.090
_exptl_absorpt_correction_T_max 0.9735
_exptl_absorpt_correction_T_min 0.9563
_exptl_absorpt_correction_type integration
_exptl_crystal_colour colourless
_exptl_crystal_density_diffrn 1.327
_exptl_crystal_description block
_exptl_crystal_F_000 664
_exptl_crystal_size_max 0.50
_exptl_crystal_size_mid 0.38
_exptl_crystal_size_min 0.30
_refine_diff_density_max 0.191
_refine_diff_density_min -0.181
_refine_diff_density_rms 0.035
_refine_ls_extinction_coef 0.0091(12)
_refine_ls_extinction_expression Fc^*^=kFc[1+0.001xFc^2^\l^3^/sin(2\q)]^-1/4^
_refine_ls_extinction_method SHELXL
_refine_ls_goodness_of_fit_ref 1.062
_refine_ls_hydrogen_treatment mixed
_refine_ls_matrix_type full
_refine_ls_number_parameters 111
_refine_ls_number_reflns 1819
_refine_ls_number_restraints 0
_refine_ls_restrained_S_all 1.062
_refine_ls_R_factor_all 0.0500
_refine_ls_R_factor_gt 0.0361
_refine_ls_shift/su_max 0.001
_refine_ls_shift/su_mean 0.000
_refine_ls_structure_factor_coef Fsqd
_refine_ls_weighting_details 'calc w=1/[\s^2^(Fo^2^)+(0.0454P)^2^+0.5476P] where P=(Fo^2^+2Fc^2^)/3'
_refine_ls_weighting_scheme calc
_refine_ls_wR_factor_gt 0.0928
_refine_ls_wR_factor_ref 0.0989
_reflns_number_gt 1427
_reflns_number_total 1819
_reflns_threshold_expression >2sigma(I)
_cod_data_source_file ic0488932Bsi20040811_112932_1.cif
_cod_data_source_block 1a
_cod_database_code 4327391

loop_
_symmetry_equiv_pos_as_xyz
'x, y, z'
'-x, y, -z+1/2'
'x+1/2, y+1/2, z'
'-x+1/2, y+1/2, -z+1/2'
'-x, -y, -z'
'x, -y, z-1/2'
'-x+1/2, -y+1/2, -z'
'x+1/2, -y+1/2, z-1/2'

loop_
_atom_site_label
_atom_site_type_symbol
_atom_site_fract_x
_atom_site_fract_y
_atom_site_fract_z
_atom_site_U_iso_or_equiv
_atom_site_adp_type
_atom_site_occupancy
_atom_site_symmetry_multiplicity
_atom_site_calc_flag
_atom_site_refinement_flags
N1 N 0.24625(11) 0.55329(9) 1.24744(8) 0.0360(3) Uani 1 1 d .
C2 C 0.31421(13) 0.63113(11) 1.21942(11) 0.0387(3) Uani 1 1 d .
H2A H 0.3509 0.6797 1.2783 0.046 Uiso 1 1 calc R
C3 C 0.33315(14) 0.64359(11) 1.10733(11) 0.0415(3) Uani 1 1 d .
H3A H 0.3828 0.6992 1.0897 0.050 Uiso 1 1 calc R
C4 C 0.27865(13) 0.57383(10) 1.02225(10) 0.0365(3) Uani 1 1 d .
H4A H 0.2895 0.5815 0.9446 0.044 Uiso 1 1 calc R
C5 C 0.20766(11) 0.49209(9) 1.04970(9) 0.0277(3) Uani 1 1 d .
C6 C 0.19438(12) 0.48486(10) 1.16478(10) 0.0323(3) Uani 1 1 d .
H6A H 0.1466 0.4292 1.1854 0.039 Uiso 1 1 calc R
N7 N 0.15468(10) 0.42225(8) 0.96020(8) 0.0300(3) Uani 1 1 d .
H7A H 0.1662 0.4367 0.8900 0.036 Uiso 1 1 calc R
C8 C 0.08779(12) 0.33511(10) 0.96892(10) 0.0309(3) Uani 1 1 d .
O9 O 0.06700(10) 0.30268(8) 1.06062(7) 0.0469(3) Uani 1 1 d .
C10 C 0.04119(11) 0.27887(9) 0.85518(10) 0.0291(3) Uani 1 1 d .
C11 C 0.03746(12) 0.17198(10) 0.85467(11) 0.0368(3) Uani 1 1 d .
H11A H 0.0607 0.1351 0.9265 0.044 Uiso 1 1 calc R
C12 C 0.0000 0.11882(15) 0.7500 0.0409(5) Uani 1 2 d S
H12A H 0.0000 0.0456 0.7500 0.061 Uiso 1 2 calc SR
C13 C 0.0000 0.33208(13) 0.7500 0.0276(4) Uani 1 2 d S
H13A H 0.0000 0.4053 0.7500 0.041 Uiso 1 2 calc SR

loop_
_atom_site_aniso_label
_atom_site_aniso_U_11
_atom_site_aniso_U_22
_atom_site_aniso_U_33
_atom_site_aniso_U_23
_atom_site_aniso_U_13
_atom_site_aniso_U_12
N1 0.0383(6) 0.0458(7) 0.0247(5) -0.0031(4) 0.0090(4) 0.0033(5)
C2 0.0385(8) 0.0446(8) 0.0320(6) -0.0090(5) 0.0064(5) -0.0011(6)
C3 0.0456(8) 0.0427(8) 0.0375(7) -0.0038(6) 0.0118(6) -0.0115(6)
C4 0.0439(8) 0.0417(8) 0.0256(6) 0.0007(5) 0.0115(5) -0.0065(6)
C5 0.0277(6) 0.0335(7) 0.0219(5) 0.0011(4) 0.0057(4) 0.0019(5)
C6 0.0348(7) 0.0379(7) 0.0260(6) 0.0016(5) 0.0106(5) 0.0001(5)
N7 0.0354(6) 0.0353(6) 0.0198(4) 0.0024(4) 0.0076(4) -0.0048(4)
C8 0.0300(7) 0.0341(7) 0.0275(6) 0.0067(5) 0.0043(5) 0.0004(5)
O9 0.0586(7) 0.0519(6) 0.0295(5) 0.0102(4) 0.0089(4) -0.0175(5)
C10 0.0254(6) 0.0301(7) 0.0310(6) 0.0030(5) 0.0053(5) -0.0009(5)
C11 0.0327(7) 0.0308(7) 0.0449(7) 0.0083(5) 0.0049(6) 0.0003(5)
C12 0.0388(11) 0.0255(9) 0.0559(11) 0.000 0.0057(9) 0.000
C13 0.0263(9) 0.0278(9) 0.0281(8) 0.000 0.0051(6) 0.000

loop_
_atom_type_symbol
_atom_type_description
_atom_type_scat_dispersion_real
_atom_type_scat_dispersion_imag
_atom_type_scat_source
C C 0.0033 0.0016 'International Tables Vol C Tables 4.2.6.8 and 6.1.1.4'
H H 0.0000 0.0000 'International Tables Vol C Tables 4.2.6.8 and 6.1.1.4'
N N 0.0061 0.0033 'International Tables Vol C Tables 4.2.6.8 and 6.1.1.4'
O O 0.0106 0.0060 'International Tables Vol C Tables 4.2.6.8 and 6.1.1.4'

loop_
_geom_angle_atom_site_label_1
_geom_angle_atom_site_label_2
_geom_angle_atom_site_label_3
_geom_angle
_geom_angle_site_symmetry_1
_geom_angle_site_symmetry_3
C2 N1 C6 119.07(10) . .
N1 C2 C3 122.19(12) . .
C4 C3 C2 118.64(13) . .
C3 C4 C5 120.05(11) . .
C4 C5 C6 117.53(11) . .
C4 C5 N7 118.06(10) . .
C6 C5 N7 124.42(11) . .
N1 C6 C5 122.51(12) . .
C8 N7 C5 127.77(9) . .
O9 C8 N7 124.19(11) . .
O9 C8 C10 121.47(11) . .
N7 C8 C10 114.34(10) . .
C11 C10 C13 119.27(12) . .
C11 C10 C8 119.57(11) . .
C13 C10 C8 121.16(12) . .
C12 C11 C10 120.30(13) . .
C11 C12 C11 120.18(17) . 2_556
C10 C13 C10 120.55(16) 2_556 .

loop_
_geom_bond_atom_site_label_1
_geom_bond_atom_site_label_2
_geom_bond_distance
_geom_bond_site_symmetry_2
N1 C2 1.3327(18) .
N1 C6 1.3372(16) .
C2 C3 1.3852(18) .
C3 C4 1.3737(18) .
C4 C5 1.3886(17) .
C5 C6 1.3923(15) .
C5 N7 1.4034(15) .
N7 C8 1.3575(16) .
C8 O9 1.2225(14) .
C8 C10 1.5004(17) .
C10 C11 1.3878(18) .
C10 C13 1.3926(14) .
C11 C12 1.3834(16) .
C12 C11 1.3834(16) 2_556
C13 C10 1.3926(14) 2_556
